data_7216170
loop_
_publ_author_name
'Jia, Li'
'Hui, Yan-Chun'
'Li, Zongsheng'
'Sun, Hao-Ling'
'Wang, Zhenqiang'

_publ_section_title
;
 Luminescent lanthanide-2-phenylpyrimidine-carboxylate frameworks:
 structure and luminescence tuning
;
_journal_issue 28
_journal_name_full CrystEngComm
_journal_page_first 6483
_journal_paper_doi 10.1039/c4ce00360h
_journal_volume 16
_journal_year 2014
_chemical_formula_sum 'C45 H29 Eu N8 O6'
_chemical_formula_weight 929.72
_chemical_name_systematic
; 
 ? 
;
_space_group_IT_number 2
_symmetry_cell_setting triclinic
_symmetry_space_group_name_Hall '-P 1'
_symmetry_space_group_name_H-M 'P -1'
_atom_sites_solution_hydrogens geom
_atom_sites_solution_primary direct
_atom_sites_solution_secondary difmap
_audit_creation_method SHELXL-97
_cell_angle_alpha 70.602(8)
_cell_angle_beta 71.933(7)
_cell_angle_gamma 76.487(8)
_cell_formula_units_Z 2
_cell_length_a 10.066(5)
_cell_length_b 14.037(8)
_cell_length_c 15.093(8)
_cell_measurement_reflns_used 5689
_cell_measurement_temperature 296(2)
_cell_measurement_theta_max 27.68
_cell_measurement_theta_min 2.43
_cell_volume 1891.9(18)
_computing_cell_refinement 'Bruker SMART'
_computing_data_collection 'Bruker SMART'
_computing_data_reduction 'Bruker SAINT'
_computing_molecular_graphics 'Bruker SHELXTL'
_computing_publication_material 'Bruker SHELXTL'
_computing_structure_refinement 'Bruker SHELXTL'
_computing_structure_solution 'Bruker SHELXTL'
_diffrn_ambient_temperature 296(2)
_diffrn_measured_fraction_theta_full 0.946
_diffrn_measured_fraction_theta_max 0.946
_diffrn_measurement_device_type 'CCD area detector'
_diffrn_measurement_method 'phi and omega scans'
_diffrn_radiation_monochromator graphite
_diffrn_radiation_source 'fine-focus sealed tube'
_diffrn_radiation_type MoK\a
_diffrn_radiation_wavelength 0.71073
_diffrn_reflns_av_R_equivalents 0.0168
_diffrn_reflns_av_sigmaI/netI 0.0477
_diffrn_reflns_limit_h_max 9
_diffrn_reflns_limit_h_min -12
_diffrn_reflns_limit_k_max 13
_diffrn_reflns_limit_k_min -17
_diffrn_reflns_limit_l_max 18
_diffrn_reflns_limit_l_min -18
_diffrn_reflns_number 8884
_diffrn_reflns_theta_full 26.02
_diffrn_reflns_theta_max 26.02
_diffrn_reflns_theta_min 3.52
_exptl_absorpt_coefficient_mu 1.722
_exptl_absorpt_correction_T_max 0.8467
_exptl_absorpt_correction_T_min 0.5761
_exptl_absorpt_correction_type multi-scan
_exptl_absorpt_process_details SADABS
_exptl_crystal_colour colourless
_exptl_crystal_density_diffrn 1.632
_exptl_crystal_density_method 'not measured'
_exptl_crystal_description needle
_exptl_crystal_F_000 932
_exptl_crystal_size_max 0.36
_exptl_crystal_size_mid 0.10
_exptl_crystal_size_min 0.10
_refine_diff_density_max 1.822
_refine_diff_density_min -2.067
_refine_diff_density_rms 0.207
_refine_ls_extinction_method none
_refine_ls_goodness_of_fit_ref 1.089
_refine_ls_hydrogen_treatment mixed
_refine_ls_matrix_type full
_refine_ls_number_parameters 541
_refine_ls_number_reflns 7059
_refine_ls_number_restraints 0
_refine_ls_restrained_S_all 1.089
_refine_ls_R_factor_all 0.0613
_refine_ls_R_factor_gt 0.0473
_refine_ls_shift/su_max 0.001
_refine_ls_shift/su_mean 0.000
_refine_ls_structure_factor_coef Fsqd
_refine_ls_weighting_details 'calc w=1/[\s^2^(Fo^2^)+(0.0693P)^2^+13.1588P] where P=(Fo^2^+2Fc^2^)/3'
_refine_ls_weighting_scheme calc
_refine_ls_wR_factor_gt 0.1321
_refine_ls_wR_factor_ref 0.1484
_reflns_number_gt 6318
_reflns_number_total 7059
_reflns_threshold_expression >2sigma(I)
_cod_data_source_file c4ce00360h2.cif
_cod_data_source_block 110508a_0m
_cod_depositor_comments
;
The following automatic conversions were performed:

'_symmetry_cell_setting' value 'Triclinic' changed to 'triclinic'
according to
/usr/data/users/saulius/crontab/automatic-downloads/rss-feeds/RSC/lib/dictionaries/cif_core.dic
dictionary named 'cif_core.dic' version 2.4.2 from
2011-04-26.

'_exptl_absorpt_correction_type' value 'Multi-scan'
changed to 'multi-scan' according to
/usr/data/users/saulius/crontab/automatic-downloads/rss-feeds/RSC/lib/dictionaries/cif_core.dic
dictionary named 'cif_core.dic' version 2.4.2 from 2011-04-26.

Automatic conversion script
Id: cif_fix_values 2281 2013-09-26 08:29:07Z andrius 

 Adding full bibliography for 7216165--7216170.cif.
;
_cod_original_cell_volume 1892.0(18)
_cod_original_sg_symbol_H-M P-1
_cod_database_code 7216170

loop_
_symmetry_equiv_pos_as_xyz
'x, y, z'
'-x, -y, -z'

loop_
_atom_site_label
_atom_site_type_symbol
_atom_site_fract_x
_atom_site_fract_y
_atom_site_fract_z
_atom_site_U_iso_or_equiv
_atom_site_adp_type
_atom_site_occupancy
_atom_site_symmetry_multiplicity
_atom_site_calc_flag
_atom_site_refinement_flags
C1 C 0.9469(8) 0.1975(5) -0.0231(5) 0.0321(15) Uani 1 1 d .
C2 C 0.9314(7) 0.3130(5) -0.0548(5) 0.0300(14) Uani 1 1 d .
C3 C 0.8001(9) 0.3696(6) -0.0556(6) 0.0430(18) Uani 1 1 d .
H3 H 0.7191 0.3391 -0.0358 0.052 Uiso 1 1 calc R
C4 C 0.7954(9) 0.4732(6) -0.0870(7) 0.047(2) Uani 1 1 d .
H4 H 0.7085 0.5139 -0.0891 0.056 Uiso 1 1 calc R
C5 C 1.0304(8) 0.4572(5) -0.1092(5) 0.0330(15) Uani 1 1 d .
C6 C 1.1583(9) 0.5057(6) -0.1335(5) 0.0396(17) Uani 1 1 d .
C7 C 1.1483(10) 0.6109(6) -0.1584(6) 0.049(2) Uani 1 1 d .
H7 H 1.0616 0.6513 -0.1619 0.059 Uiso 1 1 calc R
C8 C 1.2655(11) 0.6560(7) -0.1781(7) 0.061(3) Uani 1 1 d .
H8 H 1.2586 0.7267 -0.1956 0.073 Uiso 1 1 calc R
C9 C 1.3926(10) 0.5958(8) -0.1717(8) 0.062(3) Uani 1 1 d .
H9 H 1.4722 0.6257 -0.1840 0.074 Uiso 1 1 calc R
C10 C 1.4026(11) 0.4938(8) -0.1477(8) 0.062(3) Uani 1 1 d .
H10 H 1.4897 0.4540 -0.1440 0.075 Uiso 1 1 calc R
C11 C 1.2886(9) 0.4469(6) -0.1285(6) 0.047(2) Uani 1 1 d .
H11 H 1.2981 0.3761 -0.1123 0.056 Uiso 1 1 calc R
C12 C 0.8810(8) 0.0131(5) -0.1367(5) 0.0304(14) Uani 1 1 d .
C13 C 0.8360(7) 0.0059(5) -0.2207(5) 0.0279(14) Uani 1 1 d .
C14 C 0.7103(8) 0.0586(6) -0.2407(5) 0.0362(16) Uani 1 1 d .
H14 H 0.6471 0.0968 -0.2012 0.043 Uiso 1 1 calc R
C15 C 0.6830(8) 0.0519(6) -0.3222(6) 0.0388(17) Uani 1 1 d .
H15 H 0.6010 0.0893 -0.3395 0.047 Uiso 1 1 calc R
C16 C 0.8848(7) -0.0589(5) -0.3485(5) 0.0312(15) Uani 1 1 d .
C17 C 0.9743(9) -0.1311(6) -0.4026(5) 0.0398(18) Uani 1 1 d .
C18 C 0.9471(11) -0.1342(7) -0.4867(6) 0.053(2) Uani 1 1 d .
H18 H 0.8746 -0.0884 -0.5105 0.063 Uiso 1 1 calc R
C19 C 1.0260(13) -0.2037(8) -0.5339(7) 0.067(3) Uani 1 1 d .
H19 H 1.0080 -0.2050 -0.5903 0.080 Uiso 1 1 calc R
C20 C 1.1298(15) -0.2707(9) -0.4995(8) 0.080(4) Uani 1 1 d .
H20 H 1.1817 -0.3185 -0.5322 0.096 Uiso 1 1 calc R
C21 C 1.1625(15) -0.2706(9) -0.4155(8) 0.082(4) Uani 1 1 d .
H21 H 1.2349 -0.3172 -0.3924 0.098 Uiso 1 1 calc R
C22 C 1.0831(10) -0.1988(7) -0.3686(7) 0.053(2) Uani 1 1 d .
H22 H 1.1031 -0.1959 -0.3135 0.064 Uiso 1 1 calc R
C23 C 0.6708(8) -0.1793(6) 0.2297(6) 0.0373(17) Uani 1 1 d .
C24 C 0.6171(9) -0.2786(6) 0.2870(6) 0.0445(19) Uani 1 1 d .
C25 C 0.6936(12) -0.3513(8) 0.3465(8) 0.074(3) Uani 1 1 d .
H25 H 0.7740 -0.3385 0.3561 0.089 Uiso 1 1 calc R
C26 C 0.6447(15) -0.4445(9) 0.3912(10) 0.091(4) Uani 1 1 d .
H26 H 0.6961 -0.4961 0.4300 0.110 Uiso 1 1 calc R
C27 C 0.4568(10) -0.3864(7) 0.3257(7) 0.054(2) Uani 1 1 d .
C28 C 0.3209(11) -0.4051(8) 0.3211(7) 0.060(3) Uani 1 1 d .
C29 C 0.2813(13) -0.5020(9) 0.3661(10) 0.086(4) Uani 1 1 d .
H29 H 0.3427 -0.5555 0.3947 0.103 Uiso 1 1 calc R
C30 C 0.1502(13) -0.5180(11) 0.3679(12) 0.093(4) Uani 1 1 d .
H30 H 0.1220 -0.5820 0.3997 0.111 Uiso 1 1 calc R
C31 C 0.0609(14) -0.4395(11) 0.3228(11) 0.091(4) Uani 1 1 d .
H31 H -0.0256 -0.4516 0.3219 0.110 Uiso 1 1 calc R
C32 C 0.2302(12) -0.3278(9) 0.2766(8) 0.069(3) Uani 1 1 d .
H32 H 0.2582 -0.2639 0.2443 0.083 Uiso 1 1 calc R
C33 C 0.7214(9) 0.0349(7) 0.3231(5) 0.0456(19) Uani 1 1 d .
H33 H 0.8059 -0.0096 0.3227 0.055 Uiso 1 1 calc R
C34 C 0.6559(10) 0.0721(7) 0.4035(6) 0.050(2) Uani 1 1 d .
H34 H 0.6964 0.0521 0.4557 0.061 Uiso 1 1 calc R
C35 C 0.5341(9) 0.1368(7) 0.4053(6) 0.046(2) Uani 1 1 d .
H35 H 0.4902 0.1618 0.4588 0.056 Uiso 1 1 calc R
C36 C 0.4741(8) 0.1662(5) 0.3277(5) 0.0352(16) Uani 1 1 d .
C37 C 0.3474(9) 0.2355(6) 0.3240(6) 0.0424(19) Uani 1 1 d .
H37 H 0.3024 0.2641 0.3751 0.051 Uiso 1 1 calc R
C38 C 0.2911(8) 0.2609(6) 0.2477(6) 0.0393(17) Uani 1 1 d .
H38 H 0.2081 0.3069 0.2467 0.047 Uiso 1 1 calc R
C39 C 0.3570(7) 0.2180(5) 0.1685(5) 0.0339(15) Uani 1 1 d .
C40 C 0.2944(9) 0.2385(6) 0.0913(6) 0.0440(18) Uani 1 1 d .
H40 H 0.2102 0.2829 0.0886 0.053 Uiso 1 1 calc R
C41 C 0.3614(8) 0.1910(6) 0.0210(6) 0.0409(17) Uani 1 1 d .
H41 H 0.3215 0.2010 -0.0300 0.049 Uiso 1 1 calc R
C42 C 0.4876(8) 0.1283(5) 0.0246(5) 0.0363(16) Uani 1 1 d .
H42 H 0.5318 0.0989 -0.0260 0.044 Uiso 1 1 calc R
C43 C 0.0987(13) -0.3435(11) 0.2791(9) 0.081(4) Uani 1 1 d .
H43 H 0.0365 -0.2898 0.2515 0.098 Uiso 1 1 calc R
C44 C 0.5445(7) 0.1248(5) 0.2498(5) 0.0280(14) Uani 1 1 d .
C45 C 0.4836(7) 0.1507(5) 0.1685(5) 0.0291(14) Uani 1 1 d .
N1 N 1.0473(6) 0.3548(4) -0.0815(4) 0.0336(13) Uani 1 1 d .
N2 N 0.9103(7) 0.5184(5) -0.1149(5) 0.0443(16) Uani 1 1 d .
N3 N 0.9240(6) -0.0527(4) -0.2743(4) 0.0314(12) Uani 1 1 d .
N4 N 0.7687(7) -0.0058(5) -0.3771(4) 0.0374(14) Uani 1 1 d .
N5 N 0.4993(8) -0.2963(5) 0.2758(5) 0.0487(17) Uani 1 1 d .
N6 N 0.5279(11) -0.4635(7) 0.3813(7) 0.079(3) Uani 1 1 d .
N7 N 0.6675(6) 0.0608(4) 0.2476(4) 0.0299(12) Uani 1 1 d .
N8 N 0.5510(6) 0.1068(4) 0.0959(4) 0.0287(12) Uani 1 1 d .
O1 O 0.8372(6) 0.1609(4) 0.0301(4) 0.0439(13) Uani 1 1 d .
O2 O 1.0632(6) 0.1484(4) -0.0520(4) 0.0412(12) Uani 1 1 d .
O3 O 0.7842(6) 0.0208(4) -0.0626(4) 0.0397(12) Uani 1 1 d .
O4 O 1.0071(5) 0.0112(4) -0.1479(4) 0.0391(12) Uani 1 1 d .
O5 O 0.7688(6) -0.1577(4) 0.2504(4) 0.0454(13) Uani 1 1 d .
O6 O 0.6185(5) -0.1225(4) 0.1621(4) 0.0404(12) Uani 1 1 d .
Eu1 Eu 0.79284(3) -0.00853(2) 0.10029(2) 0.02314(12) Uani 1 1 d .

loop_
_atom_site_aniso_label
_atom_site_aniso_U_11
_atom_site_aniso_U_22
_atom_site_aniso_U_33
_atom_site_aniso_U_23
_atom_site_aniso_U_13
_atom_site_aniso_U_12
C1 0.038(4) 0.028(3) 0.036(3) -0.010(3) -0.013(3) -0.007(3)
C2 0.026(4) 0.026(3) 0.037(4) -0.011(3) -0.006(3) 0.000(3)
C3 0.041(5) 0.033(4) 0.056(5) -0.010(3) -0.012(4) -0.011(4)
C4 0.034(4) 0.030(4) 0.071(6) -0.010(4) -0.016(4) 0.005(3)
C5 0.028(4) 0.027(3) 0.041(4) -0.010(3) -0.007(3) -0.001(3)
C6 0.044(5) 0.034(4) 0.038(4) -0.005(3) -0.006(3) -0.015(4)
C7 0.052(5) 0.031(4) 0.063(5) -0.003(4) -0.022(4) -0.009(4)
C8 0.066(7) 0.044(5) 0.074(6) -0.008(4) -0.015(5) -0.030(5)
C9 0.045(6) 0.062(6) 0.076(6) -0.013(5) -0.005(5) -0.026(5)
C10 0.050(6) 0.063(6) 0.070(6) -0.019(5) -0.003(5) -0.018(5)
C11 0.041(5) 0.038(4) 0.057(5) -0.016(4) -0.001(4) -0.009(4)
C12 0.035(4) 0.028(3) 0.031(3) -0.010(3) -0.011(3) -0.003(3)
C13 0.025(4) 0.032(3) 0.030(3) -0.009(3) -0.008(3) -0.008(3)
C14 0.033(4) 0.041(4) 0.038(4) -0.016(3) -0.011(3) -0.002(3)
C15 0.023(4) 0.050(4) 0.046(4) -0.015(3) -0.024(3) 0.013(3)
C16 0.027(4) 0.038(4) 0.030(3) -0.009(3) -0.006(3) -0.010(3)
C17 0.053(5) 0.039(4) 0.030(3) -0.012(3) -0.002(3) -0.019(4)
C18 0.070(6) 0.055(5) 0.037(4) -0.020(4) -0.008(4) -0.014(5)
C19 0.104(9) 0.060(6) 0.040(5) -0.027(4) -0.009(5) -0.015(6)
C20 0.107(10) 0.063(7) 0.064(6) -0.040(6) -0.001(6) 0.005(7)
C21 0.105(10) 0.064(7) 0.073(7) -0.039(6) -0.019(7) 0.018(6)
C22 0.057(6) 0.049(5) 0.058(5) -0.023(4) -0.027(5) 0.014(4)
C23 0.029(4) 0.034(4) 0.043(4) -0.013(3) 0.004(3) -0.008(3)
C24 0.039(5) 0.035(4) 0.050(5) -0.008(3) -0.002(4) -0.007(4)
C25 0.071(7) 0.059(6) 0.085(8) 0.009(5) -0.027(6) -0.027(6)
C26 0.102(10) 0.052(6) 0.110(10) 0.025(6) -0.054(8) -0.024(7)
C27 0.051(5) 0.039(4) 0.065(6) -0.013(4) -0.002(4) -0.012(4)
C28 0.060(6) 0.060(6) 0.059(5) -0.030(5) 0.011(5) -0.025(5)
C29 0.065(7) 0.066(7) 0.127(11) -0.044(7) 0.012(7) -0.032(6)
C30 0.057(7) 0.075(8) 0.146(13) -0.050(8) 0.006(8) -0.026(7)
C31 0.067(8) 0.103(10) 0.125(11) -0.074(9) 0.010(7) -0.037(8)
C32 0.080(8) 0.077(7) 0.062(6) -0.030(5) -0.002(5) -0.039(6)
C33 0.049(5) 0.058(5) 0.034(4) -0.017(4) -0.010(3) -0.010(4)
C34 0.049(5) 0.069(6) 0.040(4) -0.025(4) -0.016(4) 0.000(5)
C35 0.050(5) 0.054(5) 0.036(4) -0.022(4) -0.003(4) -0.007(4)
C36 0.035(4) 0.033(4) 0.037(4) -0.013(3) -0.001(3) -0.011(3)
C37 0.042(5) 0.036(4) 0.047(4) -0.021(3) 0.004(4) -0.007(3)
C38 0.025(4) 0.032(4) 0.057(5) -0.019(3) -0.001(3) 0.000(3)
C39 0.027(4) 0.027(3) 0.046(4) -0.010(3) -0.006(3) -0.004(3)
C40 0.037(4) 0.032(4) 0.064(5) -0.013(4) -0.020(4) 0.003(3)
C41 0.026(4) 0.039(4) 0.061(5) -0.015(4) -0.024(4) 0.010(3)
C42 0.040(4) 0.032(4) 0.041(4) -0.014(3) -0.015(3) -0.002(3)
C43 0.069(7) 0.115(10) 0.082(8) -0.055(7) -0.008(6) -0.030(7)
C44 0.023(3) 0.027(3) 0.033(3) -0.008(3) -0.004(3) -0.007(3)
C45 0.022(3) 0.027(3) 0.037(4) -0.010(3) -0.004(3) -0.005(3)
N1 0.033(3) 0.028(3) 0.039(3) -0.011(2) -0.004(3) -0.008(3)
N2 0.041(4) 0.028(3) 0.062(4) -0.007(3) -0.017(3) -0.003(3)
N3 0.027(3) 0.034(3) 0.035(3) -0.012(2) -0.007(2) -0.005(3)
N4 0.039(4) 0.042(3) 0.035(3) -0.013(3) -0.013(3) -0.006(3)
N5 0.046(4) 0.041(4) 0.056(4) -0.017(3) 0.002(3) -0.016(3)
N6 0.075(7) 0.066(6) 0.089(7) 0.000(5) -0.016(5) -0.037(5)
N7 0.022(3) 0.034(3) 0.033(3) -0.010(2) -0.009(2) 0.003(2)
N8 0.029(3) 0.025(3) 0.034(3) -0.007(2) -0.012(2) -0.003(2)
O1 0.039(3) 0.030(3) 0.062(3) -0.007(2) -0.013(3) -0.010(2)
O2 0.036(3) 0.029(3) 0.054(3) -0.019(2) -0.007(2) 0.010(2)
O3 0.040(3) 0.046(3) 0.035(3) -0.018(2) -0.014(2) 0.006(2)
O4 0.026(3) 0.049(3) 0.050(3) -0.015(2) -0.017(2) -0.007(2)
O5 0.055(4) 0.039(3) 0.043(3) -0.005(2) -0.016(3) -0.012(3)
O6 0.034(3) 0.035(3) 0.049(3) -0.005(2) -0.006(2) -0.013(2)
Eu1 0.01848(19) 0.02336(18) 0.02815(18) -0.00868(12) -0.00520(12) -0.00297(12)

loop_
_atom_type_symbol
_atom_type_description
_atom_type_scat_dispersion_real
_atom_type_scat_dispersion_imag
_atom_type_scat_source
C C 0.0033 0.0016 'International Tables Vol C Tables 4.2.6.8 and 6.1.1.4'
H H 0.0000 0.0000 'International Tables Vol C Tables 4.2.6.8 and 6.1.1.4'
N N 0.0061 0.0033 'International Tables Vol C Tables 4.2.6.8 and 6.1.1.4'
O O 0.0106 0.0060 'International Tables Vol C Tables 4.2.6.8 and 6.1.1.4'
Eu Eu -0.1578 3.6682 'International Tables Vol C Tables 4.2.6.8 and 6.1.1.4'

loop_
_geom_angle_atom_site_label_1
_geom_angle_atom_site_label_2
_geom_angle_atom_site_label_3
_geom_angle
_geom_angle_site_symmetry_1
_geom_angle_site_symmetry_3
O2 C1 O1 126.3(7) . .
O2 C1 C2 118.6(6) . .
O1 C1 C2 115.1(6) . .
N1 C2 C3 122.9(6) . .
N1 C2 C1 117.4(6) . .
C3 C2 C1 119.8(6) . .
C4 C3 C2 116.2(7) . .
C4 C3 H3 121.9 . .
C2 C3 H3 121.9 . .
N2 C4 C3 122.7(8) . .
N2 C4 H4 118.6 . .
C3 C4 H4 118.6 . .
N2 C5 N1 125.9(7) . .
N2 C5 C6 117.2(6) . .
N1 C5 C6 116.9(7) . .
C7 C6 C11 118.7(7) . .
C7 C6 C5 120.3(8) . .
C11 C6 C5 120.9(7) . .
C8 C7 C6 120.6(9) . .
C8 C7 H7 119.7 . .
C6 C7 H7 119.7 . .
C9 C8 C7 119.4(9) . .
C9 C8 H8 120.3 . .
C7 C8 H8 120.3 . .
C10 C9 C8 120.1(9) . .
C10 C9 H9 119.9 . .
C8 C9 H9 119.9 . .
C9 C10 C11 121.8(10) . .
C9 C10 H10 119.1 . .
C11 C10 H10 119.1 . .
C10 C11 C6 119.3(8) . .
C10 C11 H11 120.3 . .
C6 C11 H11 120.3 . .
O4 C12 O3 126.7(6) . .
O4 C12 C13 117.2(6) . .
O3 C12 C13 116.1(6) . .
N3 C13 C14 122.1(6) . .
N3 C13 C12 116.9(6) . .
C14 C13 C12 121.0(6) . .
C13 C14 C15 116.5(7) . .
C13 C14 H14 121.8 . .
C15 C14 H14 121.8 . .
N4 C15 C14 122.8(7) . .
N4 C15 H15 118.6 . .
C14 C15 H15 118.6 . .
N3 C16 N4 125.2(6) . .
N3 C16 C17 117.7(7) . .
N4 C16 C17 117.2(6) . .
C22 C17 C18 119.3(8) . .
C22 C17 C16 120.2(7) . .
C18 C17 C16 120.5(8) . .
C19 C18 C17 120.3(10) . .
C19 C18 H18 119.9 . .
C17 C18 H18 119.9 . .
C20 C19 C18 120.2(9) . .
C20 C19 H19 119.9 . .
C18 C19 H19 119.9 . .
C19 C20 C21 122.0(9) . .
C19 C20 H20 119.0 . .
C21 C20 H20 119.0 . .
C22 C21 C20 117.5(11) . .
C22 C21 H21 121.3 . .
C20 C21 H21 121.3 . .
C21 C22 C17 120.8(9) . .
C21 C22 H22 119.6 . .
C17 C22 H22 119.6 . .
O6 C23 O5 122.5(7) . .
O6 C23 C24 119.1(7) . .
O5 C23 C24 118.4(7) . .
O6 C23 Eu1 59.1(4) . .
O5 C23 Eu1 63.8(4) . .
C24 C23 Eu1 171.2(5) . .
N5 C24 C25 121.5(8) . .
N5 C24 C23 119.1(8) . .
C25 C24 C23 119.3(8) . .
C24 C25 C26 116.4(10) . .
C24 C25 H25 121.8 . .
C26 C25 H25 121.8 . .
N6 C26 C25 123.0(11) . .
N6 C26 H26 118.5 . .
C25 C26 H26 118.5 . .
N5 C27 N6 125.1(9) . .
N5 C27 C28 118.8(9) . .
N6 C27 C28 116.1(8) . .
C32 C28 C29 119.3(10) . .
C32 C28 C27 121.4(9) . .
C29 C28 C27 119.3(11) . .
C30 C29 C28 119.5(14) . .
C30 C29 H29 120.3 . .
C28 C29 H29 120.3 . .
C29 C30 C31 120.2(12) . .
C29 C30 H30 119.9 . .
C31 C30 H30 119.9 . .
C43 C31 C30 120.5(12) . .
C43 C31 H31 119.7 . .
C30 C31 H31 119.7 . .
C28 C32 C43 121.2(11) . .
C28 C32 H32 119.4 . .
C43 C32 H32 119.4 . .
N7 C33 C34 122.2(8) . .
N7 C33 H33 118.9 . .
C34 C33 H33 118.9 . .
C35 C34 C33 119.8(8) . .
C35 C34 H34 120.1 . .
C33 C34 H34 120.1 . .
C34 C35 C36 120.0(7) . .
C34 C35 H35 120.0 . .
C36 C35 H35 120.0 . .
C35 C36 C44 117.3(7) . .
C35 C36 C37 123.0(7) . .
C44 C36 C37 119.7(7) . .
C38 C37 C36 121.1(7) . .
C38 C37 H37 119.4 . .
C36 C37 H37 119.4 . .
C37 C38 C39 120.8(7) . .
C37 C38 H38 119.6 . .
C39 C38 H38 119.6 . .
C45 C39 C40 118.7(7) . .
C45 C39 C38 119.9(7) . .
C40 C39 C38 121.4(7) . .
C41 C40 C39 117.5(7) . .
C41 C40 H40 121.2 . .
C39 C40 H40 121.2 . .
C40 C41 C42 120.4(7) . .
C40 C41 H41 119.8 . .
C42 C41 H41 119.8 . .
N8 C42 C41 124.3(7) . .
N8 C42 H42 117.9 . .
C41 C42 H42 117.9 . .
C31 C43 C32 119.1(14) . .
C31 C43 H43 120.5 . .
C32 C43 H43 120.5 . .
N7 C44 C36 122.7(6) . .
N7 C44 C45 118.1(6) . .
C36 C44 C45 119.3(6) . .
N8 C45 C39 122.8(6) . .
N8 C45 C44 118.1(6) . .
C39 C45 C44 119.1(6) . .
C2 N1 C5 116.1(6) . .
C5 N2 C4 116.2(6) . .
C13 N3 C16 117.1(6) . .
C15 N4 C16 116.2(6) . .
C27 N5 C24 117.6(8) . .
C26 N6 C27 116.2(9) . .
C33 N7 C44 118.1(6) . .
C33 N7 Eu1 121.2(5) . .
C44 N7 Eu1 120.8(4) . .
C42 N8 C45 116.3(6) . .
C42 N8 Eu1 124.1(5) . .
C45 N8 Eu1 119.5(4) . .
C1 O1 Eu1 131.4(5) . .
C1 O2 Eu1 153.1(5) . 2_755
C12 O3 Eu1 130.6(5) . .
C12 O4 Eu1 155.3(5) . 2_755
C23 O5 Eu1 89.7(4) . .
C23 O6 Eu1 94.6(4) . .
O4 Eu1 O2 80.05(19) 2_755 2_755
O4 Eu1 O1 77.50(19) 2_755 .
O2 Eu1 O1 124.60(19) 2_755 .
O4 Eu1 O3 125.13(18) 2_755 .
O2 Eu1 O3 74.82(19) 2_755 .
O1 Eu1 O3 78.19(19) . .
O4 Eu1 O6 131.83(19) 2_755 .
O2 Eu1 O6 82.07(19) 2_755 .
O1 Eu1 O6 146.41(19) . .
O3 Eu1 O6 91.90(19) . .
O4 Eu1 O5 79.49(19) 2_755 .
O2 Eu1 O5 74.06(19) 2_755 .
O1 Eu1 O5 146.53(19) . .
O3 Eu1 O5 135.25(18) . .
O6 Eu1 O5 52.60(18) . .
O4 Eu1 N7 82.32(18) 2_755 .
O2 Eu1 N7 143.96(19) 2_755 .
O1 Eu1 N7 81.13(19) . .
O3 Eu1 N7 139.98(18) . .
O6 Eu1 N7 86.76(18) . .
O5 Eu1 N7 71.96(19) . .
O4 Eu1 N8 137.08(18) 2_755 .
O2 Eu1 N8 142.68(18) 2_755 .
O1 Eu1 N8 72.64(18) . .
O3 Eu1 N8 77.84(17) . .
O6 Eu1 N8 73.91(18) . .
O5 Eu1 N8 110.55(18) . .
N7 Eu1 N8 63.37(17) . .
O4 Eu1 C23 105.6(2) 2_755 .
O2 Eu1 C23 74.8(2) 2_755 .
O1 Eu1 C23 160.4(2) . .
O3 Eu1 C23 113.4(2) . .
O6 Eu1 C23 26.3(2) . .
O5 Eu1 C23 26.5(2) . .
N7 Eu1 C23 80.1(2) . .
N8 Eu1 C23 93.7(2) . .
O4 Eu1 Eu1 57.45(13) 2_755 2_755
O2 Eu1 Eu1 56.66(13) 2_755 2_755
O1 Eu1 Eu1 68.55(14) . 2_755
O3 Eu1 Eu1 67.98(13) . 2_755
O6 Eu1 Eu1 137.05(13) . 2_755
O5 Eu1 Eu1 117.22(14) . 2_755
N7 Eu1 Eu1 133.21(12) . 2_755
N8 Eu1 Eu1 132.22(12) . 2_755
C23 Eu1 Eu1 129.81(15) . 2_755

loop_
_geom_bond_atom_site_label_1
_geom_bond_atom_site_label_2
_geom_bond_distance
_geom_bond_site_symmetry_2
C1 O2 1.241(9) .
C1 O1 1.252(9) .
C1 C2 1.516(9) .
C2 N1 1.319(9) .
C2 C3 1.375(11) .
C3 C4 1.366(11) .
C3 H3 0.9300 .
C4 N2 1.334(10) .
C4 H4 0.9300 .
C5 N2 1.318(10) .
C5 N1 1.342(9) .
C5 C6 1.484(10) .
C6 C7 1.385(11) .
C6 C11 1.386(12) .
C7 C8 1.374(12) .
C7 H7 0.9300 .
C8 C9 1.370(15) .
C8 H8 0.9300 .
C9 C10 1.343(14) .
C9 H9 0.9300 .
C10 C11 1.362(12) .
C10 H10 0.9300 .
C11 H11 0.9300 .
C12 O4 1.223(8) .
C12 O3 1.252(8) .
C12 C13 1.513(9) .
C13 N3 1.331(9) .
C13 C14 1.374(11) .
C14 C15 1.379(10) .
C14 H14 0.9300 .
C15 N4 1.328(10) .
C15 H15 0.9300 .
C16 N3 1.331(9) .
C16 N4 1.342(10) .
C16 C17 1.474(10) .
C17 C22 1.380(13) .
C17 C18 1.395(11) .
C18 C19 1.357(13) .
C18 H18 0.9300 .
C19 C20 1.341(17) .
C19 H19 0.9300 .
C20 C21 1.406(17) .
C20 H20 0.9300 .
C21 C22 1.379(13) .
C21 H21 0.9300 .
C22 H22 0.9300 .
C23 O6 1.244(10) .
C23 O5 1.248(9) .
C23 C24 1.498(10) .
C23 Eu1 2.801(7) .
C24 N5 1.336(11) .
C24 C25 1.376(14) .
C25 C26 1.386(14) .
C25 H25 0.9300 .
C26 N6 1.326(15) .
C26 H26 0.9300 .
C27 N5 1.331(10) .
C27 N6 1.340(14) .
C27 C28 1.478(14) .
C28 C32 1.377(16) .
C28 C29 1.394(14) .
C29 C30 1.380(17) .
C29 H29 0.9300 .
C30 C31 1.38(2) .
C30 H30 0.9300 .
C31 C43 1.375(18) .
C31 H31 0.9300 .
C32 C43 1.379(15) .
C32 H32 0.9300 .
C33 N7 1.320(10) .
C33 C34 1.393(11) .
C33 H33 0.9300 .
C34 C35 1.343(12) .
C34 H34 0.9300 .
C35 C36 1.382(11) .
C35 H35 0.9300 .
C36 C44 1.403(9) .
C36 C37 1.416(11) .
C37 C38 1.347(12) .
C37 H37 0.9300 .
C38 C39 1.424(10) .
C38 H38 0.9300 .
C39 C45 1.398(10) .
C39 C40 1.410(11) .
C40 C41 1.357(11) .
C40 H40 0.9300 .
C41 C42 1.371(11) .
C41 H41 0.9300 .
C42 N8 1.333(9) .
C42 H42 0.9300 .
C43 H43 0.9300 .
C44 N7 1.348(9) .
C44 C45 1.442(10) .
C45 N8 1.354(8) .
N7 Eu1 2.570(6) .
N8 Eu1 2.596(6) .
O1 Eu1 2.346(5) .
O2 Eu1 2.336(5) 2_755
O3 Eu1 2.380(5) .
O4 Eu1 2.327(5) 2_755
O5 Eu1 2.514(5) .
O6 Eu1 2.412(5) .
Eu1 O4 2.327(5) 2_755
Eu1 O2 2.336(5) 2_755
Eu1 Eu1 4.3325(19) 2_755
